data_1530011
loop_
_publ_author_name
'Gorbunova, Yu.E.'
'Pakhomov, V.I.'
'Linde, S.A.'
'Kokunov, Yu.V.'
'Buslaev, Yu.A.'

_publ_section_title
;
 Structure of crystalline oxofluoride compounds of tellurium(IV)
;
_journal_name_full
;
Koordinatsionnaya Khimiya (= Coordination Chemistry (USSR))
;
_journal_page_first 389
_journal_page_last 395
_journal_volume 8
_journal_year 1982
_chemical_formula_sum 'F2 H5 N O2 Te'
_chemical_name_systematic 'N H4 Te O (O H) F2'
_space_group_IT_number 14
_symmetry_space_group_name_Hall '-P 2yn'
_symmetry_space_group_name_H-M 'P 1 21/n 1'
_cell_angle_alpha 90
_cell_angle_beta 95.64
_cell_angle_gamma 90
_cell_formula_units_Z 4
_cell_length_a 6.266
_cell_length_b 6.636
_cell_length_c 10.709
_cell_volume 443.137
_citation_journal_id_ASTM KOKHDC
_cod_data_source_file Gorbunova_KOKHDC_1982_785.cif
_cod_data_source_block H5F2N1O2Te1
_cod_original_cell_volume 443.1371
_cod_original_sg_symbol_Hall '-P 2ybc (x-z,y,z)'
_cod_original_formula_sum 'H5 F2 N1 O2 Te1'
_cod_database_code 1530011

loop_
_symmetry_equiv_pos_as_xyz
x,y,z
-x+1/2,y+1/2,-z+1/2
-x,-y,-z
x-1/2,-y-1/2,z-1/2

loop_
_atom_site_label
_atom_site_type_symbol
_atom_site_fract_x
_atom_site_fract_y
_atom_site_fract_z
_atom_site_occupancy
_atom_site_U_iso_or_equiv
N1 N-3 0.707 0.514 0.1184 1 0.0
F2 F-1 0.141 0.3419 0.1174 1 0.0
H2 H+1 0.833 0.583 0.167 1 0.0
F1 F-1 0.342 0.7573 0.115 1 0.0
O1 O-2 0.517 0.1338 0.1671 1 0.0
H1 H+1 0.584 0.611 0.117 1 0.0
H3 H+1 0.7 0.05 0.075 1 0.0
Te1 Te+4 0.237 0.04962 0.13773 1 0.0
O2 O-2 0.793 0.942 0.0415 1 0.0
